data_1569192
loop_
_publ_author_name
'Guo, Weihan'
'Wang, Mingda'
'Si, Leilei'
'Wang, Yigang'
'Xia, Guomin'
'Wang, Hongming'

_publ_section_title
;
 Precise peripheral design enables propeller-like squaraine dye with
 highly sensitive and wide-range piezochromism.
;
_journal_issue 23
_journal_name_full 'Chemical science'
_journal_page_first 6348
_journal_page_last 6354
_journal_paper_doi 10.1039/d3sc01730c
_journal_volume 14
_journal_year 2023
_chemical_formula_moiety '0.065(C36 H40 N6 O2)'
_chemical_formula_sum 'C36 H40 N6 O2'
_chemical_formula_weight 588.74
_space_group_crystal_system monoclinic
_space_group_IT_number 15
_space_group_name_Hall '-C 2yc'
_space_group_name_H-M_alt 'C 1 2/c 1'
_atom_sites_solution_hydrogens geom
_atom_sites_solution_primary dual
_audit_block_doi 10.5517/ccdc.csd.cc2fgn8v
_audit_creation_date 2023-02-22
_audit_creation_method
;
Olex2 1.3
(compiled 2020.11.12 svn.r5f609507 for OlexSys, GUI svn.r6408)
;
_audit_update_record
;
2023-03-14 deposited with the CCDC.	2023-05-18 downloaded from the CCDC.
;
_cell_angle_alpha 90
_cell_angle_beta 114.529(5)
_cell_angle_gamma 90
_cell_formula_units_Z 4
_cell_length_a 22.5871(9)
_cell_length_b 6.0324(2)
_cell_length_c 25.2819(10)
_cell_measurement_reflns_used 4737
_cell_measurement_temperature 200.0
_cell_measurement_theta_max 73.3470
_cell_measurement_theta_min 3.7940
_cell_volume 3133.9(2)
_computing_molecular_graphics 'Olex2 1.3 (Dolomanov et al., 2009)'
_computing_publication_material 'Olex2 1.3 (Dolomanov et al., 2009)'
_computing_structure_refinement 'SHELXL 2018/3 (Sheldrick, 2015)'
_computing_structure_solution 'SHELXT 2018/2 (Sheldrick, 2018)'
_diffrn_ambient_temperature 200.0
_diffrn_measured_fraction_theta_full 0.999
_diffrn_measured_fraction_theta_max 0.954
_diffrn_measurement_device_type 'multiwire proportional'
_diffrn_measurement_method 'phi and omega scans'
_diffrn_radiation_monochromator graphite
_diffrn_radiation_type CuK\a
_diffrn_radiation_wavelength 1.54178
_diffrn_reflns_av_R_equivalents 0.0190
_diffrn_reflns_av_unetI/netI 0.0213
_diffrn_reflns_Laue_measured_fraction_full 0.999
_diffrn_reflns_Laue_measured_fraction_max 0.954
_diffrn_reflns_limit_h_max 26
_diffrn_reflns_limit_h_min -28
_diffrn_reflns_limit_k_max 4
_diffrn_reflns_limit_k_min -7
_diffrn_reflns_limit_l_max 31
_diffrn_reflns_limit_l_min -29
_diffrn_reflns_number 9535
_diffrn_reflns_point_group_measured_fraction_full 0.999
_diffrn_reflns_point_group_measured_fraction_max 0.954
_diffrn_reflns_theta_full 67.679
_diffrn_reflns_theta_max 75.561
_diffrn_reflns_theta_min 3.844
_exptl_absorpt_coefficient_mu 0.627
_exptl_absorpt_correction_T_max 1.00000
_exptl_absorpt_correction_T_min 0.65672
_exptl_absorpt_correction_type multi-scan
_exptl_crystal_colour yellow
_exptl_crystal_density_diffrn 1.248
_exptl_crystal_description needle
_exptl_crystal_F_000 1256
_exptl_crystal_size_max 0.15
_exptl_crystal_size_mid 0.13
_exptl_crystal_size_min 0.12
_refine_diff_density_max 0.186
_refine_diff_density_min -0.182
_refine_diff_density_rms 0.032
_refine_ls_extinction_method none
_refine_ls_goodness_of_fit_ref 1.054
_refine_ls_hydrogen_treatment constr
_refine_ls_matrix_type full
_refine_ls_number_parameters 203
_refine_ls_number_reflns 3109
_refine_ls_number_restraints 0
_refine_ls_restrained_S_all 1.054
_refine_ls_R_factor_all 0.0556
_refine_ls_R_factor_gt 0.0461
_refine_ls_shift/su_max 0.000
_refine_ls_shift/su_mean 0.000
_refine_ls_structure_factor_coef Fsqd
_refine_ls_weighting_details 'w=1/[\s^2^(Fo^2^)+(0.0613P)^2^+1.4593P] where P=(Fo^2^+2Fc^2^)/3'
_refine_ls_weighting_scheme calc
_refine_ls_wR_factor_gt 0.1219
_refine_ls_wR_factor_ref 0.1279
_reflns_Friedel_coverage 0.000
_reflns_number_gt 2575
_reflns_number_total 3258
_reflns_threshold_expression 'I > 2\s(I)'
_cod_data_source_file d3sc01730c2.cif
_cod_data_source_block nme-1
_cod_depositor_comments 'Adding full bibliography for 1569190--1569193.cif.'
_cod_database_code 1569192
_shelx_shelxl_version_number 2018/3
_shelx_space_group_comment
;
The symmetry employed for this shelxl refinement is uniquely defined
by the following loop, which should always be used as a source of
symmetry information in preference to the above space-group names.
They are only intended as comments.
;
_olex2_refinement_description
;
1. Fixed Uiso
 At 1.2 times of:
  All C(H) groups
 At 1.5 times of:
  All C(H,H,H) groups
2.a Aromatic/amide H refined with riding coordinates:
 C2(H2), C3(H3), C5(H5), C6(H6), C8(H8), C9(H9), C11(H11), C12(H12)
2.b Idealised Me refined as rotating group:
 C15(H15A,H15B,H15C), C16(H16A,H16B,H16C), C17(H17A,H17B,H17C), C18(H18A,H18B,
 H18C)
;
_olex2_submission_special_instructions 'No special instructions were received'

loop_
_space_group_symop_operation_xyz
'x, y, z'
'-x, y, -z+1/2'
'x+1/2, y+1/2, z'
'-x+1/2, y+1/2, -z+1/2'
'-x, -y, -z'
'x, -y, z-1/2'
'-x+1/2, -y+1/2, -z'
'x+1/2, -y+1/2, z-1/2'

loop_
_atom_site_label
_atom_site_type_symbol
_atom_site_fract_x
_atom_site_fract_y
_atom_site_fract_z
_atom_site_U_iso_or_equiv
_atom_site_adp_type
_atom_site_occupancy
_atom_site_site_symmetry_order
_atom_site_calc_flag
_atom_site_refinement_flags_posn
_atom_site_refinement_flags_adp
_atom_site_refinement_flags_occupancy
_atom_site_disorder_assembly
_atom_site_disorder_group
C1 C 0.56389(8) -0.0012(3) 0.40927(7) 0.0574(4) Uani 1 1 d . . . . .
C2 C 0.62198(8) 0.0656(3) 0.40701(7) 0.0561(4) Uani 1 1 d . . . . .
H2 H 0.635631 -0.003564 0.380186 0.067 Uiso 1 1 calc R U . . .
C3 C 0.66007(8) 0.2310(3) 0.44323(7) 0.0512(4) Uani 1 1 d . . . . .
H3 H 0.699828 0.271554 0.441433 0.061 Uiso 1 1 calc R U . . .
C4 C 0.64093(7) 0.3378(3) 0.48198(6) 0.0444(4) Uani 1 1 d . . . . .
C5 C 0.58300(8) 0.2755(3) 0.48428(7) 0.0524(4) Uani 1 1 d . . . . .
H5 H 0.568965 0.348336 0.510381 0.063 Uiso 1 1 calc R U . . .
C6 C 0.54534(8) 0.1074(3) 0.44866(7) 0.0599(5) Uani 1 1 d . . . . .
H6 H 0.506054 0.065436 0.451187 0.072 Uiso 1 1 calc R U . . .
C7 C 0.67515(7) 0.5401(2) 0.57515(6) 0.0410(3) Uani 1 1 d . . . . .
C8 C 0.69707(7) 0.3774(3) 0.61713(6) 0.0449(4) Uani 1 1 d . . . . .
H8 H 0.715737 0.245574 0.610150 0.054 Uiso 1 1 calc R U . . .
C9 C 0.69199(7) 0.4053(3) 0.66946(6) 0.0458(4) Uani 1 1 d . . . . .
H9 H 0.707462 0.292250 0.698142 0.055 Uiso 1 1 calc R U . . .
C10 C 0.66438(7) 0.5977(3) 0.68081(6) 0.0437(3) Uani 1 1 d . . . . .
C11 C 0.64335(8) 0.7610(3) 0.63779(7) 0.0495(4) Uani 1 1 d . . . . .
H11 H 0.625036 0.894251 0.644414 0.059 Uiso 1 1 calc R U . . .
C12 C 0.64874(8) 0.7320(3) 0.58553(7) 0.0493(4) Uani 1 1 d . . . . .
H12 H 0.634153 0.844989 0.556786 0.059 Uiso 1 1 calc R U . . .
C13 C 0.71908(8) 0.6443(3) 0.50752(6) 0.0474(4) Uani 1 1 d . . . . .
C14 C 0.76619(8) 0.8094(3) 0.54268(6) 0.0510(4) Uani 1 1 d . . . . .
C15 C 0.54856(13) -0.2875(5) 0.33576(10) 0.1002(9) Uani 1 1 d . . . . .
H15A H 0.554366 -0.183526 0.308518 0.150 Uiso 1 1 calc R U . . .
H15B H 0.516697 -0.400977 0.313973 0.150 Uiso 1 1 calc R U . . .
H15C H 0.590256 -0.358518 0.359413 0.150 Uiso 1 1 calc R U . . .
C16 C 0.48038(10) -0.2832(4) 0.38909(11) 0.0841(7) Uani 1 1 d . . . . .
H16A H 0.503081 -0.344241 0.428329 0.126 Uiso 1 1 calc R U . . .
H16B H 0.460448 -0.404128 0.361507 0.126 Uiso 1 1 calc R U . . .
H16C H 0.446460 -0.180353 0.388361 0.126 Uiso 1 1 calc R U . . .
C17 C 0.62234(14) 0.8065(4) 0.74048(10) 0.0917(8) Uani 1 1 d . . . . .
H17A H 0.644530 0.945635 0.740024 0.137 Uiso 1 1 calc R U . . .
H17B H 0.619233 0.791280 0.777838 0.137 Uiso 1 1 calc R U . . .
H17C H 0.578534 0.807551 0.708914 0.137 Uiso 1 1 calc R U . . .
C18 C 0.67573(11) 0.4515(4) 0.77445(7) 0.0752(6) Uani 1 1 d . . . . .
H18A H 0.646897 0.324238 0.758130 0.113 Uiso 1 1 calc R U . . .
H18B H 0.671441 0.503520 0.809411 0.113 Uiso 1 1 calc R U . . .
H18C H 0.720879 0.407023 0.784595 0.113 Uiso 1 1 calc R U . . .
N1 N 0.52543(9) -0.1687(3) 0.37327(8) 0.0845(6) Uani 1 1 d . . . . .
N2 N 0.67974(6) 0.5095(2) 0.52011(5) 0.0454(3) Uani 1 1 d . . . . .
N3 N 0.65831(8) 0.6248(3) 0.73273(6) 0.0616(4) Uani 1 1 d . . . . .
O1 O 0.78497(6) 0.8756(2) 0.59299(5) 0.0655(4) Uani 1 1 d . . . . .

loop_
_atom_site_aniso_label
_atom_site_aniso_U_11
_atom_site_aniso_U_22
_atom_site_aniso_U_33
_atom_site_aniso_U_23
_atom_site_aniso_U_13
_atom_site_aniso_U_12
C1 0.0564(9) 0.0637(11) 0.0446(8) -0.0041(8) 0.0135(7) -0.0138(8)
C2 0.0658(10) 0.0599(10) 0.0459(8) -0.0106(8) 0.0266(7) -0.0144(8)
C3 0.0563(9) 0.0568(10) 0.0464(8) -0.0072(7) 0.0273(7) -0.0129(8)
C4 0.0507(8) 0.0472(8) 0.0358(7) 0.0003(6) 0.0186(6) -0.0064(7)
C5 0.0501(8) 0.0618(10) 0.0475(8) -0.0011(8) 0.0223(7) -0.0029(8)
C6 0.0465(8) 0.0753(12) 0.0558(9) -0.0011(9) 0.0193(7) -0.0134(8)
C7 0.0501(8) 0.0432(8) 0.0343(7) -0.0003(6) 0.0219(6) -0.0058(6)
C8 0.0519(8) 0.0426(8) 0.0451(8) 0.0021(7) 0.0251(7) 0.0018(7)
C9 0.0508(8) 0.0487(9) 0.0381(7) 0.0083(7) 0.0187(6) 0.0006(7)
C10 0.0483(8) 0.0497(9) 0.0343(7) -0.0041(6) 0.0183(6) -0.0079(7)
C11 0.0631(9) 0.0426(8) 0.0470(8) -0.0004(7) 0.0270(7) 0.0044(7)
C12 0.0655(9) 0.0430(8) 0.0425(8) 0.0073(7) 0.0256(7) 0.0026(7)
C13 0.0619(9) 0.0481(9) 0.0373(7) -0.0035(7) 0.0257(7) -0.0111(7)
C14 0.0699(10) 0.0525(9) 0.0374(7) -0.0056(7) 0.0291(7) -0.0143(8)
C15 0.1083(18) 0.112(2) 0.0775(15) -0.0497(15) 0.0359(13) -0.0497(16)
C16 0.0599(11) 0.0678(13) 0.1169(18) -0.0080(13) 0.0292(12) -0.0166(10)
C17 0.139(2) 0.0879(16) 0.0745(14) -0.0111(12) 0.0711(15) 0.0143(15)
C18 0.0972(14) 0.0923(15) 0.0417(9) 0.0089(10) 0.0345(9) -0.0041(12)
N1 0.0795(11) 0.0957(13) 0.0751(11) -0.0296(10) 0.0289(9) -0.0441(10)
N2 0.0585(7) 0.0469(7) 0.0368(6) -0.0033(5) 0.0258(5) -0.0100(6)
N3 0.0830(10) 0.0699(10) 0.0389(7) -0.0038(7) 0.0324(7) -0.0026(8)
O1 0.0930(9) 0.0736(8) 0.0379(6) -0.0151(6) 0.0351(6) -0.0319(7)

loop_
_atom_type_symbol
_atom_type_description
_atom_type_scat_dispersion_real
_atom_type_scat_dispersion_imag
_atom_type_scat_source
C C 0.0181 0.0091 'International Tables Vol C Tables 4.2.6.8 and 6.1.1.4'
H H 0.0000 0.0000 'International Tables Vol C Tables 4.2.6.8 and 6.1.1.4'
N N 0.0311 0.0180 'International Tables Vol C Tables 4.2.6.8 and 6.1.1.4'
O O 0.0492 0.0322 'International Tables Vol C Tables 4.2.6.8 and 6.1.1.4'

loop_
_geom_angle_atom_site_label_1
_geom_angle_atom_site_label_2
_geom_angle_atom_site_label_3
_geom_angle
_geom_angle_site_symmetry_1
_geom_angle_site_symmetry_3
_geom_angle_publ_flag
C6 C1 C2 117.40(15) . . ?
C6 C1 N1 121.04(16) . . ?
N1 C1 C2 121.56(17) . . ?
C1 C2 H2 119.4 . . ?
C3 C2 C1 121.11(16) . . ?
C3 C2 H2 119.4 . . ?
C2 C3 H3 119.6 . . ?
C4 C3 C2 120.84(15) . . ?
C4 C3 H3 119.6 . . ?
C3 C4 C5 118.81(14) . . ?
C3 C4 N2 121.82(13) . . ?
C5 C4 N2 119.37(14) . . ?
C4 C5 H5 119.8 . . ?
C4 C5 C6 120.39(16) . . ?
C6 C5 H5 119.8 . . ?
C1 C6 H6 119.3 . . ?
C5 C6 C1 121.45(15) . . ?
C5 C6 H6 119.3 . . ?
C8 C7 N2 120.17(13) . . ?
C12 C7 C8 119.87(13) . . ?
C12 C7 N2 119.96(13) . . ?
C7 C8 H8 119.9 . . ?
C7 C8 C9 120.22(14) . . ?
C9 C8 H8 119.9 . . ?
C8 C9 H9 119.5 . . ?
C8 C9 C10 121.09(14) . . ?
C10 C9 H9 119.5 . . ?
C11 C10 C9 117.44(13) . . ?
N3 C10 C9 121.27(14) . . ?
N3 C10 C11 121.29(15) . . ?
C10 C11 H11 119.4 . . ?
C12 C11 C10 121.11(15) . . ?
C12 C11 H11 119.4 . . ?
C7 C12 C11 120.27(14) . . ?
C7 C12 H12 119.9 . . ?
C11 C12 H12 119.9 . . ?
C14 C13 C14 91.55(12) . 7_666 ?
N2 C13 C14 131.20(13) . . ?
N2 C13 C14 137.25(14) . 7_666 ?
C13 C14 C13 88.45(12) . 7_666 ?
O1 C14 C13 134.74(15) . . ?
O1 C14 C13 136.81(15) . 7_666 ?
H15A C15 H15B 109.5 . . ?
H15A C15 H15C 109.5 . . ?
H15B C15 H15C 109.5 . . ?
N1 C15 H15A 109.5 . . ?
N1 C15 H15B 109.5 . . ?
N1 C15 H15C 109.5 . . ?
H16A C16 H16B 109.5 . . ?
H16A C16 H16C 109.5 . . ?
H16B C16 H16C 109.5 . . ?
N1 C16 H16A 109.5 . . ?
N1 C16 H16B 109.5 . . ?
N1 C16 H16C 109.5 . . ?
H17A C17 H17B 109.5 . . ?
H17A C17 H17C 109.5 . . ?
H17B C17 H17C 109.5 . . ?
N3 C17 H17A 109.5 . . ?
N3 C17 H17B 109.5 . . ?
N3 C17 H17C 109.5 . . ?
H18A C18 H18B 109.5 . . ?
H18A C18 H18C 109.5 . . ?
H18B C18 H18C 109.5 . . ?
N3 C18 H18A 109.5 . . ?
N3 C18 H18B 109.5 . . ?
N3 C18 H18C 109.5 . . ?
C1 N1 C15 119.29(17) . . ?
C1 N1 C16 119.62(18) . . ?
C16 N1 C15 116.10(19) . . ?
C4 N2 C7 117.94(11) . . ?
C13 N2 C4 123.97(12) . . ?
C13 N2 C7 118.09(12) . . ?
C10 N3 C17 120.49(16) . . ?
C10 N3 C18 120.74(15) . . ?
C18 N3 C17 117.53(16) . . ?

loop_
_geom_bond_atom_site_label_1
_geom_bond_atom_site_label_2
_geom_bond_distance
_geom_bond_site_symmetry_2
_geom_bond_publ_flag
C1 C2 1.396(2) . ?
C1 C6 1.394(3) . ?
C1 N1 1.396(2) . ?
C2 H2 0.9500 . ?
C2 C3 1.386(2) . ?
C3 H3 0.9500 . ?
C3 C4 1.383(2) . ?
C4 C5 1.385(2) . ?
C4 N2 1.4385(19) . ?
C5 H5 0.9500 . ?
C5 C6 1.388(2) . ?
C6 H6 0.9500 . ?
C7 C8 1.378(2) . ?
C7 C12 1.376(2) . ?
C7 N2 1.4495(17) . ?
C8 H8 0.9500 . ?
C8 C9 1.385(2) . ?
C9 H9 0.9500 . ?
C9 C10 1.403(2) . ?
C10 C11 1.397(2) . ?
C10 N3 1.3849(18) . ?
C11 H11 0.9500 . ?
C11 C12 1.387(2) . ?
C12 H12 0.9500 . ?
C13 C14 1.459(2) . ?
C13 C14 1.4663(19) 7_666 ?
C13 N2 1.3368(19) . ?
C14 O1 1.2287(17) . ?
C15 H15A 0.9800 . ?
C15 H15B 0.9800 . ?
C15 H15C 0.9800 . ?
C15 N1 1.448(3) . ?
C16 H16A 0.9800 . ?
C16 H16B 0.9800 . ?
C16 H16C 0.9800 . ?
C16 N1 1.418(3) . ?
C17 H17A 0.9800 . ?
C17 H17B 0.9800 . ?
C17 H17C 0.9800 . ?
C17 N3 1.425(3) . ?
C18 H18A 0.9800 . ?
C18 H18B 0.9800 . ?
C18 H18C 0.9800 . ?
C18 N3 1.420(2) . ?

loop_
_geom_torsion_atom_site_label_1
_geom_torsion_atom_site_label_2
_geom_torsion_atom_site_label_3
_geom_torsion_atom_site_label_4
_geom_torsion
_geom_torsion_site_symmetry_1
_geom_torsion_site_symmetry_2
_geom_torsion_site_symmetry_3
_geom_torsion_site_symmetry_4
_geom_torsion_publ_flag
C1 C2 C3 C4 -1.2(3) . . . . ?
C2 C1 C6 C5 0.1(3) . . . . ?
C2 C1 N1 C15 4.7(3) . . . . ?
C2 C1 N1 C16 158.7(2) . . . . ?
C2 C3 C4 C5 0.4(2) . . . . ?
C2 C3 C4 N2 179.83(15) . . . . ?
C3 C4 C5 C6 0.6(2) . . . . ?
C3 C4 N2 C7 -151.58(15) . . . . ?
C3 C4 N2 C13 29.3(2) . . . . ?
C4 C5 C6 C1 -0.9(3) . . . . ?
C5 C4 N2 C7 27.9(2) . . . . ?
C5 C4 N2 C13 -151.23(16) . . . . ?
C6 C1 C2 C3 1.0(3) . . . . ?
C6 C1 N1 C15 -175.9(2) . . . . ?
C6 C1 N1 C16 -21.8(3) . . . . ?
C7 C8 C9 C10 0.3(2) . . . . ?
C8 C7 C12 C11 -0.8(2) . . . . ?
C8 C7 N2 C4 66.20(19) . . . . ?
C8 C7 N2 C13 -114.65(17) . . . . ?
C8 C9 C10 C11 -1.1(2) . . . . ?
C8 C9 C10 N3 179.01(14) . . . . ?
C9 C10 C11 C12 0.9(2) . . . . ?
C9 C10 N3 C17 -171.42(19) . . . . ?
C9 C10 N3 C18 -4.5(2) . . . . ?
C10 C11 C12 C7 0.0(2) . . . . ?
C11 C10 N3 C17 8.7(3) . . . . ?
C11 C10 N3 C18 175.63(16) . . . . ?
C12 C7 C8 C9 0.7(2) . . . . ?
C12 C7 N2 C4 -113.70(16) . . . . ?
C12 C7 N2 C13 65.44(19) . . . . ?
C14 C13 C14 C13 -0.001(1) 7_666 . . 7_666 ?
C14 C13 C14 O1 -179.2(3) 7_666 . . . ?
C14 C13 N2 C4 6.9(3) 7_666 . . . ?
C14 C13 N2 C4 -172.89(17) . . . . ?
C14 C13 N2 C7 8.0(3) . . . . ?
C14 C13 N2 C7 -172.14(19) 7_666 . . . ?
N1 C1 C2 C3 -179.52(18) . . . . ?
N1 C1 C6 C5 -179.44(18) . . . . ?
N2 C4 C5 C6 -178.81(15) . . . . ?
N2 C7 C8 C9 -179.22(13) . . . . ?
N2 C7 C12 C11 179.08(14) . . . . ?
N2 C13 C14 C13 179.9(2) . . . 7_666 ?
N2 C13 C14 O1 0.6(4) . . . . ?
N3 C10 C11 C12 -179.15(15) . . . . ?
